data_7713943
loop_
_publ_author_name
'Sahoo, Amiya Kumar'
'Sahoo, Ashish Kumar'
'Das, Bhagyashree Ms'
'Panda, Subhra Jyoti'
'Purohit, Chandra Shekhar'
'Doddi, Adinarayana'

_publ_section_title
;
 New Cationic Coinage Metal Complexes Featuring Silyl Group Functionalized
 Phosphine; Syntheses, Structures and Catalytic Studies in Alkyne-Azide
 Cycloaddition Reactions
;
_journal_name_full 'Dalton Transactions'
_journal_paper_doi 10.1039/D3DT01692G
_journal_year 2023
_chemical_formula_moiety 'C26 H21 Cl N4 O'
_chemical_formula_sum 'C26 H21 Cl N4 O'
_chemical_formula_weight 440.92
_space_group_crystal_system monoclinic
_space_group_IT_number 14
_space_group_name_Hall '-P 2ybc'
_space_group_name_H-M_alt 'P 1 21/c 1'
_atom_sites_solution_hydrogens geom
_atom_sites_solution_primary dual
_audit_creation_date 2023-05-19
_audit_creation_method
;
Olex2 1.5
(compiled 2023.02.24 svn.rf166f9f3 for OlexSys, GUI svn.r6725)
;
_audit_update_record
;
2023-05-23 deposited with the CCDC.	2023-09-12 downloaded from the CCDC.
;
_cell_angle_alpha 90
_cell_angle_beta 99.623(4)
_cell_angle_gamma 90
_cell_formula_units_Z 4
_cell_length_a 11.7468(4)
_cell_length_b 5.53310(10)
_cell_length_c 33.9191(15)
_cell_measurement_reflns_used 10435
_cell_measurement_temperature 100.05
_cell_measurement_theta_max 77.6820
_cell_measurement_theta_min 3.8220
_cell_volume 2173.59(13)
_computing_cell_refinement 'CrysAlisPro 1.171.40.67a (Rigaku OD, 2019)'
_computing_data_collection 'CrysAlisPro 1.171.40.67a (Rigaku OD, 2019)'
_computing_data_reduction 'CrysAlisPro 1.171.40.67a (Rigaku OD, 2019)'
_computing_molecular_graphics 'Olex2 1.5 (Dolomanov et al., 2009)'
_computing_publication_material 'Olex2 1.5 (Dolomanov et al., 2009)'
_computing_structure_refinement 'SHELXL 2019/2 (Sheldrick, 2015)'
_computing_structure_solution 'SHELXT 2018/2 (Sheldrick, 2018)'
_diffrn_ambient_environment N~2~
_diffrn_ambient_temperature 100.05
_diffrn_detector 'Hybrid Pixel Array Detector'
_diffrn_detector_area_resol_mean 5.8140
_diffrn_detector_type 'Pilatus 200K'
_diffrn_measured_fraction_theta_full 0.9995
_diffrn_measured_fraction_theta_max 0.9870
_diffrn_measurement_details
;
List of Runs (angles in degrees, time in seconds):

  # Type    Start    End  Width  t~exp~   \w     \q     \k     \f   Frames
#--------------------------------------------------------------------------
  1  \w    -95.00 -13.00   0.50    1.50    --  -38.50 137.00   4.00  164
  2  \w    -92.00  -9.00   0.50    1.50    --  -38.50 132.00-172.00  166
  3  \w     34.00 107.00   0.50    1.50    --   49.06-137.00 -59.00  146
  4  \w     91.00 171.00   0.50    2.40    --  107.46 137.00   4.00  160
  5  \w     45.00 118.00   0.50    2.40    --  107.46-132.00 118.00  146
  6  \w     94.00 170.00   0.50    2.40    --  107.46 132.00-172.00  152
  7  \w     45.00 121.00   0.50    2.40    --  107.46-137.00 -59.00  152
  8  \w   -102.00 -21.00   0.50    1.50    --  -38.50 -70.00 119.34  162
  9  \w    -42.00  28.00   0.50    1.50    --  -38.50  37.00  60.00  140
 10  \w    -42.00  28.00   0.50    1.50    --  -38.50  37.00 -90.00  140
 11  \w   -108.00 -33.00   0.50    1.50    --  -38.50 -19.00 120.00  150
 12  \w    -42.00  28.00   0.50    1.50    --  -38.50  37.00 -30.00  140
 13  \w     30.00 104.00   0.50    1.50    --   49.06-132.00 118.00  148
 14  \w     38.00 112.00   0.50    1.50    --   49.06  57.00 -90.00  148
 15  \w     45.00 121.00   0.50    2.40    --  107.46 -61.00-150.00  152
 16  \w     45.00 121.00   0.50    2.40    --  107.46 -61.00  60.00  152
 17  \w     39.00 111.00   0.50    2.40    --  107.46 -30.00  90.00  144
 18  \w     45.00 113.00   0.50    2.40    --  107.46-125.00   0.00  136
 19  \w     39.00 107.00   0.50    2.40    --  107.46 -94.00 150.00  136
 20  \w    103.00 172.00   0.50    2.40    --  107.46  45.00  90.00  138
 21  \w     39.00 107.00   0.50    2.40    --  107.46 -94.00-120.00  136
 22  \w     39.00 116.00   0.50    2.40    --  107.46 -15.00 120.00  154
 23  \w     96.00 170.00   0.50    2.40    --  107.46  58.00-155.34  148
 24  \w     89.00 171.00   0.50    2.40    --  107.46  71.00-112.27  164
 25  \w     43.00 131.00   0.50    2.40    --  107.46 -77.00 120.00  176
 26  \w    105.00 162.00   0.50    2.40    --  107.46  30.00 150.00  114
 27  \w     57.00 108.00   0.50    2.40    --  107.46-109.00   5.71  102
 28  \w    102.00 160.00   0.50    2.40    --  107.46 125.00-120.00  116
 29  \w     68.00 107.00   0.50    2.40    --  107.46 -94.00  90.00   78
 30  \w     48.00 112.00   0.50    2.40    --  107.46 -45.00-180.00  128
 31  \w    128.00 172.00   0.50    2.40    --  107.46  77.00 150.00   88
 32  \w     53.00  82.00   0.50    2.40    --  107.46-125.00-150.00   58
 33  \w    102.00 165.00   0.50    2.40    --  107.46  54.00 108.21  126
 34  \w     66.00 107.00   0.50    2.40    --  107.46 -94.00  30.00   82
 35  \w     47.00 104.00   0.50    2.40    --  107.46-125.00  90.00  114
 36  \w     39.00 108.00   0.50    2.40    --  107.46 -30.00 -60.00  138
 37  \w     62.00 110.00   0.50    2.40    --  107.46 -45.00 -90.00   96
 38  \w    146.00 172.00   0.50    2.40    --  107.46  45.00 116.89   52
;
_diffrn_measurement_device 'four-circle diffractometer'
_diffrn_measurement_device_type 'SuperNova, Dual, Cu at home/near, Pilatus 200K'
_diffrn_measurement_method '\w scans'
_diffrn_orient_matrix_type 'CrysAlisPro convention (1999,Acta A55,543-557)'
_diffrn_orient_matrix_UB_11 -0.0735930000
_diffrn_orient_matrix_UB_12 -0.0632363000
_diffrn_orient_matrix_UB_13 -0.0407140000
_diffrn_orient_matrix_UB_21 -0.0927254000
_diffrn_orient_matrix_UB_22 -0.1114773000
_diffrn_orient_matrix_UB_23 0.0215935000
_diffrn_orient_matrix_UB_31 -0.0606340000
_diffrn_orient_matrix_UB_32 0.2471156000
_diffrn_orient_matrix_UB_33 -0.0006252000
_diffrn_radiation_monochromator mirror
_diffrn_radiation_probe x-ray
_diffrn_radiation_type 'Cu K\a'
_diffrn_radiation_wavelength 1.54184
_diffrn_reflns_av_R_equivalents 0.0837
_diffrn_reflns_av_unetI/netI 0.0442
_diffrn_reflns_Laue_measured_fraction_full 0.997
_diffrn_reflns_Laue_measured_fraction_max 0.985
_diffrn_reflns_limit_h_max 14
_diffrn_reflns_limit_h_min -14
_diffrn_reflns_limit_k_max 7
_diffrn_reflns_limit_k_min -6
_diffrn_reflns_limit_l_max 42
_diffrn_reflns_limit_l_min -42
_diffrn_reflns_number 33818
_diffrn_reflns_point_group_measured_fraction_full 0.997
_diffrn_reflns_point_group_measured_fraction_max 0.985
_diffrn_reflns_theta_full 67.684
_diffrn_reflns_theta_max 78.457
_diffrn_reflns_theta_min 3.817
_diffrn_source 'micro-focus sealed X-ray tube'
_diffrn_source_type 'SuperNova (Cu) X-ray Source'
_exptl_absorpt_coefficient_mu 1.764
_exptl_absorpt_correction_T_max 1.00000
_exptl_absorpt_correction_T_min 0.39130
_exptl_absorpt_correction_type multi-scan
_exptl_absorpt_process_details
;
CrysAlisPro 1.171.40.67a (Rigaku Oxford Diffraction, 2019)
Empirical absorption correction using spherical harmonics,
 implemented in SCALE3 ABSPACK scaling algorithm.
;
_exptl_crystal_colour 'clear light yellow'
_exptl_crystal_colour_lustre clear
_exptl_crystal_colour_modifier light
_exptl_crystal_colour_primary yellow
_exptl_crystal_density_diffrn 1.347
_exptl_crystal_description plate
_exptl_crystal_F_000 920
_exptl_crystal_preparation 'As per the reaction scheme'
_exptl_crystal_recrystallization_method 'Slow vapour diffusion'
_exptl_crystal_size_max 0.26
_exptl_crystal_size_mid 0.2
_exptl_crystal_size_min 0.17
_refine_diff_density_max 0.953
_refine_diff_density_min -0.892
_refine_diff_density_rms 0.090
_refine_ls_extinction_method none
_refine_ls_goodness_of_fit_ref 1.077
_refine_ls_hydrogen_treatment constr
_refine_ls_matrix_type full
_refine_ls_number_parameters 289
_refine_ls_number_reflns 4594
_refine_ls_number_restraints 0
_refine_ls_restrained_S_all 1.077
_refine_ls_R_factor_all 0.0927
_refine_ls_R_factor_gt 0.0857
_refine_ls_shift/su_max 0.001
_refine_ls_shift/su_mean 0.000
_refine_ls_structure_factor_coef Fsqd
_refine_ls_weighting_details 'w=1/[\s^2^(Fo^2^)+(0.1126P)^2^+4.4903P] where P=(Fo^2^+2Fc^2^)/3'
_refine_ls_weighting_scheme calc
_refine_ls_wR_factor_gt 0.2315
_refine_ls_wR_factor_ref 0.2372
_reflns_Friedel_coverage 0.000
_reflns_number_gt 4029
_reflns_number_total 4594
_reflns_threshold_expression 'I > 2\s(I)'
_cod_data_source_file d3dt01692g2.cif
_cod_data_source_block sjp-cat-cu-55
_cod_database_code 7713943
_shelx_shelxl_version_number 2019/2
_chemical_oxdiff_formula 'C H N O Cl'
_chemical_oxdiff_usercomment 'COLOURLESS PLATES'
_shelx_space_group_comment
;
The symmetry employed for this shelxl refinement is uniquely defined
by the following loop, which should always be used as a source of
symmetry information in preference to the above space-group names.
They are only intended as comments.
;
_shelx_estimated_absorpt_t_max 0.754
_shelx_estimated_absorpt_t_min 0.657
_olex2_refinement_description
;
1. Fixed Uiso
 At 1.2 times of:
  All C(H) groups, All C(H,H) groups
2.a Secondary CH2 refined with riding coordinates:
 C9(H9a,H9b), C10(H10a,H10b), C13(H13a,H13b), C14(H14a,H14b)
2.b Aromatic/amide H refined with riding coordinates:
 C2(H2), C3(H3), C5(H5), C6(H6), C12(H12), C16(H16), C17(H17), C18(H18),
 C19(H19), C23(H23), C24(H24), C25(H25), C26(H26)
;
_olex2_exptl_crystal_mounting_method 'Mounted on the loop'
_olex2_submission_special_instructions 'No special instructions were received'
_oxdiff_exptl_absorpt_empirical_details
;
Empirical correction (ABSPACK) includes:
- Absorption correction using spherical harmonics
- Frame scaling
;
_oxdiff_exptl_absorpt_empirical_full_max 1.695
_oxdiff_exptl_absorpt_empirical_full_min 0.603

loop_
_space_group_symop_operation_xyz
'x, y, z'
'-x, y+1/2, -z+1/2'
'-x, -y, -z'
'x, -y-1/2, z-1/2'

loop_
_atom_site_label
_atom_site_type_symbol
_atom_site_fract_x
_atom_site_fract_y
_atom_site_fract_z
_atom_site_U_iso_or_equiv
_atom_site_adp_type
_atom_site_occupancy
_atom_site_site_symmetry_order
_atom_site_calc_flag
_atom_site_refinement_flags_posn
_atom_site_refinement_flags_adp
_atom_site_refinement_flags_occupancy
_atom_site_disorder_assembly
_atom_site_disorder_group
Cl1 Cl -0.40405(9) 0.76246(19) 0.52581(3) 0.0545(3) Uani 1 1 d . . . . .
O1 O 0.3535(2) 0.3457(5) 0.57221(8) 0.0440(6) Uani 1 1 d . . . . .
N1 N 0.5205(2) 0.3633(5) 0.65492(9) 0.0327(6) Uani 1 1 d . . . . .
N2 N 0.5369(2) 0.2546(5) 0.68966(9) 0.0298(6) Uani 1 1 d . . . . .
N3 N 0.52347(19) 0.0162(4) 0.68256(8) 0.0241(5) Uani 1 1 d . . . . .
N4 N 0.7498(2) -0.0524(4) 0.73498(8) 0.0268(5) Uani 1 1 d . . . . .
C1 C -0.2675(3) 0.6266(7) 0.53479(11) 0.0427(8) Uani 1 1 d . . . . .
C2 C -0.1804(4) 0.7350(8) 0.56053(13) 0.0524(10) Uani 1 1 d . . . . .
H2 H -0.194542 0.879445 0.574071 0.063 Uiso 1 1 calc R U . . .
C3 C -0.0719(4) 0.6324(8) 0.56661(13) 0.0543(11) Uani 1 1 d . . . . .
H3 H -0.010790 0.708846 0.584040 0.065 Uiso 1 1 calc R U . . .
C4 C -0.0508(3) 0.4170(8) 0.54743(11) 0.0456(9) Uani 1 1 d . . . . .
C5 C -0.1411(3) 0.3081(7) 0.52164(12) 0.0437(8) Uani 1 1 d . . . . .
H5 H -0.128096 0.161856 0.508406 0.052 Uiso 1 1 calc R U . . .
C6 C -0.2496(3) 0.4121(7) 0.51529(12) 0.0458(9) Uani 1 1 d . . . . .
H6 H -0.311266 0.337942 0.497773 0.055 Uiso 1 1 calc R U . . .
C7 C 0.0623(4) 0.3093(9) 0.55380(12) 0.0533(11) Uani 1 1 d . . . . .
C8 C 0.1584(4) 0.2340(9) 0.56037(13) 0.0530(11) Uani 1 1 d . . . . .
C9 C 0.2768(4) 0.1460(8) 0.56852(14) 0.0515(10) Uani 1 1 d . . . . .
H9A H 0.289165 0.050778 0.593582 0.062 Uiso 1 1 calc R U . . .
H9B H 0.291737 0.039763 0.546466 0.062 Uiso 1 1 calc R U . . .
C10 C 0.4702(3) 0.2655(7) 0.58306(11) 0.0422(9) Uani 1 1 d . . . . .
H10A H 0.522927 0.397021 0.577929 0.051 Uiso 1 1 calc R U . . .
H10B H 0.483320 0.126176 0.566057 0.051 Uiso 1 1 calc R U . . .
C11 C 0.4977(3) 0.1934(6) 0.62562(10) 0.0312(7) Uani 1 1 d . . . . .
C12 C 0.4999(3) -0.0280(6) 0.64339(10) 0.0293(7) Uani 1 1 d . . . . .
H12 H 0.487389 -0.180728 0.630620 0.035 Uiso 1 1 calc R U . . .
C13 C 0.5426(2) -0.1545(5) 0.71571(9) 0.0259(6) Uani 1 1 d . . . . .
H13A H 0.489853 -0.293983 0.709449 0.031 Uiso 1 1 calc R U . . .
H13B H 0.524198 -0.075347 0.740051 0.031 Uiso 1 1 calc R U . . .
C14 C 0.6672(2) -0.2450(5) 0.72387(10) 0.0276(6) Uani 1 1 d . . . . .
H14A H 0.675318 -0.365919 0.745662 0.033 Uiso 1 1 calc R U . . .
H14B H 0.684911 -0.326303 0.699608 0.033 Uiso 1 1 calc R U . . .
C15 C 0.7687(2) 0.0631(5) 0.77178(10) 0.0274(6) Uani 1 1 d . . . . .
C16 C 0.7345(2) -0.0054(6) 0.80768(10) 0.0310(7) Uani 1 1 d . . . . .
H16 H 0.690609 -0.148105 0.809348 0.037 Uiso 1 1 calc R U . . .
C17 C 0.7668(3) 0.1414(6) 0.84080(10) 0.0334(7) Uani 1 1 d . . . . .
H17 H 0.743618 0.099518 0.865440 0.040 Uiso 1 1 calc R U . . .
C18 C 0.8328(3) 0.3502(6) 0.83863(11) 0.0342(7) Uani 1 1 d . . . . .
H18 H 0.853709 0.447735 0.861764 0.041 Uiso 1 1 calc R U . . .
C19 C 0.8680(3) 0.4164(6) 0.80303(10) 0.0305(7) Uani 1 1 d . . . . .
H19 H 0.913774 0.556880 0.801755 0.037 Uiso 1 1 calc R U . . .
C20 C 0.8351(2) 0.2733(5) 0.76921(10) 0.0266(6) Uani 1 1 d . . . . .
C21 C 0.8554(2) 0.2876(5) 0.72874(10) 0.0264(6) Uani 1 1 d . . . . .
C22 C 0.8005(2) 0.0860(5) 0.70805(10) 0.0267(6) Uani 1 1 d . . . . .
C23 C 0.8021(3) 0.0488(6) 0.66781(10) 0.0315(7) Uani 1 1 d . . . . .
H23 H 0.765029 -0.087144 0.654157 0.038 Uiso 1 1 calc R U . . .
C24 C 0.8598(3) 0.2167(6) 0.64814(11) 0.0341(7) Uani 1 1 d . . . . .
H24 H 0.861875 0.195250 0.620486 0.041 Uiso 1 1 calc R U . . .
C25 C 0.9152(3) 0.4177(6) 0.66807(11) 0.0330(7) Uani 1 1 d . . . . .
H25 H 0.954035 0.530091 0.653817 0.040 Uiso 1 1 calc R U . . .
C26 C 0.9135(2) 0.4528(5) 0.70804(10) 0.0294(7) Uani 1 1 d . . . . .
H26 H 0.951470 0.588348 0.721529 0.035 Uiso 1 1 calc R U . . .

loop_
_atom_site_aniso_label
_atom_site_aniso_U_11
_atom_site_aniso_U_22
_atom_site_aniso_U_33
_atom_site_aniso_U_23
_atom_site_aniso_U_13
_atom_site_aniso_U_12
Cl1 0.0563(6) 0.0479(6) 0.0621(7) 0.0018(4) 0.0177(5) 0.0084(4)
O1 0.0381(13) 0.0417(15) 0.0511(15) 0.0061(12) 0.0036(11) 0.0044(11)
N1 0.0325(13) 0.0174(12) 0.0501(17) 0.0029(11) 0.0121(12) 0.0030(10)
N2 0.0264(12) 0.0198(12) 0.0443(15) 0.0006(10) 0.0090(11) 0.0010(10)
N3 0.0181(11) 0.0134(11) 0.0406(14) 0.0010(9) 0.0047(9) 0.0022(8)
N4 0.0202(11) 0.0199(12) 0.0395(14) 0.0008(10) 0.0028(10) -0.0021(9)
C1 0.049(2) 0.038(2) 0.041(2) 0.0038(15) 0.0098(16) -0.0020(16)
C2 0.065(3) 0.044(2) 0.048(2) -0.0060(17) 0.0089(19) -0.0072(19)
C3 0.059(3) 0.056(3) 0.045(2) -0.0026(19) -0.0002(18) -0.023(2)
C4 0.047(2) 0.052(2) 0.0376(19) 0.0103(16) 0.0051(15) -0.0134(17)
C5 0.045(2) 0.0373(19) 0.047(2) -0.0021(16) 0.0024(16) -0.0020(16)
C6 0.044(2) 0.043(2) 0.049(2) -0.0032(17) 0.0029(16) -0.0010(16)
C7 0.046(2) 0.071(3) 0.041(2) 0.012(2) 0.0027(17) -0.012(2)
C8 0.043(2) 0.069(3) 0.045(2) 0.010(2) 0.0016(17) -0.003(2)
C9 0.043(2) 0.054(2) 0.056(2) 0.0053(19) 0.0032(17) -0.0045(18)
C10 0.0409(19) 0.043(2) 0.045(2) 0.0071(16) 0.0118(16) 0.0092(15)
C11 0.0292(15) 0.0215(15) 0.0444(18) 0.0030(13) 0.0103(13) 0.0039(12)
C12 0.0246(14) 0.0220(15) 0.0416(18) 0.0011(12) 0.0069(12) 0.0043(11)
C13 0.0196(13) 0.0192(14) 0.0387(16) 0.0016(11) 0.0045(11) -0.0005(10)
C14 0.0199(13) 0.0176(14) 0.0449(18) 0.0008(12) 0.0042(12) -0.0025(10)
C15 0.0155(12) 0.0227(14) 0.0429(17) 0.0015(12) 0.0014(11) 0.0035(10)
C16 0.0187(13) 0.0276(15) 0.0464(18) 0.0041(13) 0.0043(12) 0.0018(11)
C17 0.0248(14) 0.0344(17) 0.0406(18) 0.0031(14) 0.0043(12) 0.0077(12)
C18 0.0266(15) 0.0306(17) 0.0435(19) -0.0048(14) -0.0003(13) 0.0052(12)
C19 0.0213(13) 0.0229(15) 0.0452(18) -0.0012(13) -0.0004(12) 0.0033(11)
C20 0.0156(12) 0.0170(13) 0.0457(18) 0.0009(12) 0.0005(11) 0.0022(10)
C21 0.0158(12) 0.0169(13) 0.0449(17) -0.0002(12) -0.0001(11) 0.0016(10)
C22 0.0164(12) 0.0186(14) 0.0444(18) 0.0028(12) 0.0031(11) 0.0005(10)
C23 0.0244(14) 0.0256(15) 0.0442(18) -0.0006(13) 0.0045(12) -0.0022(12)
C24 0.0285(15) 0.0334(17) 0.0405(18) -0.0005(14) 0.0064(13) -0.0013(13)
C25 0.0227(14) 0.0258(15) 0.051(2) 0.0052(14) 0.0076(13) -0.0031(12)
C26 0.0185(13) 0.0190(14) 0.0497(19) 0.0023(13) 0.0028(12) -0.0026(10)

loop_
_atom_type_symbol
_atom_type_description
_atom_type_scat_dispersion_real
_atom_type_scat_dispersion_imag
_atom_type_scat_source
C C 0.0181 0.0091 'International Tables Vol C Tables 4.2.6.8 and 6.1.1.4'
H H 0.0000 0.0000 'International Tables Vol C Tables 4.2.6.8 and 6.1.1.4'
Cl Cl 0.3639 0.7018 'International Tables Vol C Tables 4.2.6.8 and 6.1.1.4'
N N 0.0311 0.0180 'International Tables Vol C Tables 4.2.6.8 and 6.1.1.4'
O O 0.0492 0.0322 'International Tables Vol C Tables 4.2.6.8 and 6.1.1.4'

loop_
_geom_angle_atom_site_label_1
_geom_angle_atom_site_label_2
_geom_angle_atom_site_label_3
_geom_angle
_geom_angle_site_symmetry_1
_geom_angle_site_symmetry_3
_geom_angle_publ_flag
C9 O1 C10 110.4(3) . . ?
N2 N1 C11 108.8(3) . . ?
N1 N2 N3 107.1(3) . . ?
N2 N3 C13 120.0(3) . . ?
C12 N3 N2 110.9(3) . . ?
C12 N3 C13 129.0(3) . . ?
C15 N4 C14 125.0(3) . . ?
C15 N4 C22 108.3(2) . . ?
C22 N4 C14 124.9(3) . . ?
C2 C1 Cl1 119.2(3) . . ?
C2 C1 C6 121.4(4) . . ?
C6 C1 Cl1 119.4(3) . . ?
C1 C2 H2 120.4 . . ?
C1 C2 C3 119.3(4) . . ?
C3 C2 H2 120.4 . . ?
C2 C3 H3 119.6 . . ?
C2 C3 C4 120.8(4) . . ?
C4 C3 H3 119.6 . . ?
C3 C4 C7 120.9(4) . . ?
C5 C4 C3 118.9(4) . . ?
C5 C4 C7 120.1(4) . . ?
C4 C5 H5 119.9 . . ?
C6 C5 C4 120.2(4) . . ?
C6 C5 H5 119.9 . . ?
C1 C6 H6 120.3 . . ?
C5 C6 C1 119.3(4) . . ?
C5 C6 H6 120.3 . . ?
C8 C7 C4 175.6(5) . . ?
C7 C8 C9 179.0(6) . . ?
O1 C9 C8 109.2(4) . . ?
O1 C9 H9A 109.8 . . ?
O1 C9 H9B 109.8 . . ?
C8 C9 H9A 109.8 . . ?
C8 C9 H9B 109.8 . . ?
H9A C9 H9B 108.3 . . ?
O1 C10 H10A 109.2 . . ?
O1 C10 H10B 109.2 . . ?
O1 C10 C11 112.3(3) . . ?
H10A C10 H10B 107.9 . . ?
C11 C10 H10A 109.2 . . ?
C11 C10 H10B 109.2 . . ?
N1 C11 C10 120.7(3) . . ?
N1 C11 C12 108.1(3) . . ?
C12 C11 C10 131.2(3) . . ?
N3 C12 C11 105.2(3) . . ?
N3 C12 H12 127.4 . . ?
C11 C12 H12 127.4 . . ?
N3 C13 H13A 109.3 . . ?
N3 C13 H13B 109.3 . . ?
N3 C13 C14 111.8(2) . . ?
H13A C13 H13B 107.9 . . ?
C14 C13 H13A 109.3 . . ?
C14 C13 H13B 109.3 . . ?
N4 C14 C13 112.7(2) . . ?
N4 C14 H14A 109.0 . . ?
N4 C14 H14B 109.0 . . ?
C13 C14 H14A 109.0 . . ?
C13 C14 H14B 109.0 . . ?
H14A C14 H14B 107.8 . . ?
N4 C15 C16 129.3(3) . . ?
N4 C15 C20 109.3(3) . . ?
C16 C15 C20 121.3(3) . . ?
C15 C16 H16 121.1 . . ?
C17 C16 C15 117.9(3) . . ?
C17 C16 H16 121.1 . . ?
C16 C17 H17 119.3 . . ?
C16 C17 C18 121.3(3) . . ?
C18 C17 H17 119.3 . . ?
C17 C18 H18 119.6 . . ?
C19 C18 C17 120.7(3) . . ?
C19 C18 H18 119.6 . . ?
C18 C19 H19 120.5 . . ?
C18 C19 C20 118.9(3) . . ?
C20 C19 H19 120.5 . . ?
C15 C20 C21 106.7(3) . . ?
C19 C20 C15 119.8(3) . . ?
C19 C20 C21 133.5(3) . . ?
C22 C21 C20 107.2(3) . . ?
C26 C21 C20 133.6(3) . . ?
C26 C21 C22 119.1(3) . . ?
N4 C22 C21 108.4(3) . . ?
C23 C22 N4 129.8(3) . . ?
C23 C22 C21 121.7(3) . . ?
C22 C23 H23 121.2 . . ?
C22 C23 C24 117.6(3) . . ?
C24 C23 H23 121.2 . . ?
C23 C24 H24 119.2 . . ?
C23 C24 C25 121.6(3) . . ?
C25 C24 H24 119.2 . . ?
C24 C25 H25 119.8 . . ?
C26 C25 C24 120.4(3) . . ?
C26 C25 H25 119.8 . . ?
C21 C26 H26 120.3 . . ?
C25 C26 C21 119.5(3) . . ?
C25 C26 H26 120.3 . . ?

loop_
_geom_bond_atom_site_label_1
_geom_bond_atom_site_label_2
_geom_bond_distance
_geom_bond_site_symmetry_2
_geom_bond_publ_flag
Cl1 C1 1.751(4) . ?
O1 C9 1.417(5) . ?
O1 C10 1.429(4) . ?
N1 N2 1.308(4) . ?
N1 C11 1.362(4) . ?
N2 N3 1.346(3) . ?
N3 C12 1.334(4) . ?
N3 C13 1.457(4) . ?
N4 C14 1.448(4) . ?
N4 C15 1.387(4) . ?
N4 C22 1.399(4) . ?
C1 C2 1.367(6) . ?
C1 C6 1.392(6) . ?
C2 H2 0.9500 . ?
C2 C3 1.379(7) . ?
C3 H3 0.9500 . ?
C3 C4 1.400(6) . ?
C4 C5 1.395(5) . ?
C4 C7 1.439(6) . ?
C5 H5 0.9500 . ?
C5 C6 1.381(6) . ?
C6 H6 0.9500 . ?
C7 C8 1.189(6) . ?
C8 C9 1.456(6) . ?
C9 H9A 0.9900 . ?
C9 H9B 0.9900 . ?
C10 H10A 0.9900 . ?
C10 H10B 0.9900 . ?
C10 C11 1.481(5) . ?
C11 C12 1.363(4) . ?
C12 H12 0.9500 . ?
C13 H13A 0.9900 . ?
C13 H13B 0.9900 . ?
C13 C14 1.528(4) . ?
C14 H14A 0.9900 . ?
C14 H14B 0.9900 . ?
C15 C16 1.397(5) . ?
C15 C20 1.411(4) . ?
C16 H16 0.9500 . ?
C16 C17 1.387(5) . ?
C17 H17 0.9500 . ?
C17 C18 1.400(5) . ?
C18 H18 0.9500 . ?
C18 C19 1.390(5) . ?
C19 H19 0.9500 . ?
C19 C20 1.394(4) . ?
C20 C21 1.434(5) . ?
C21 C22 1.415(4) . ?
C21 C26 1.398(4) . ?
C22 C23 1.384(5) . ?
C23 H23 0.9500 . ?
C23 C24 1.385(5) . ?
C24 H24 0.9500 . ?
C24 C25 1.404(5) . ?
C25 H25 0.9500 . ?
C25 C26 1.373(5) . ?
C26 H26 0.9500 . ?

loop_
_geom_torsion_atom_site_label_1
_geom_torsion_atom_site_label_2
_geom_torsion_atom_site_label_3
_geom_torsion_atom_site_label_4
_geom_torsion
_geom_torsion_site_symmetry_1
_geom_torsion_site_symmetry_2
_geom_torsion_site_symmetry_3
_geom_torsion_site_symmetry_4
_geom_torsion_publ_flag
Cl1 C1 C2 C3 -177.9(3) . . . . ?
Cl1 C1 C6 C5 178.5(3) . . . . ?
O1 C10 C11 N1 -78.7(4) . . . . ?
O1 C10 C11 C12 97.4(4) . . . . ?
N1 N2 N3 C12 0.8(3) . . . . ?
N1 N2 N3 C13 176.8(2) . . . . ?
N1 C11 C12 N3 0.2(3) . . . . ?
N2 N1 C11 C10 177.2(3) . . . . ?
N2 N1 C11 C12 0.3(3) . . . . ?
N2 N3 C12 C11 -0.6(3) . . . . ?
N2 N3 C13 C14 -91.6(3) . . . . ?
N3 C13 C14 N4 61.4(3) . . . . ?
N4 C15 C16 C17 178.8(3) . . . . ?
N4 C15 C20 C19 -178.2(2) . . . . ?
N4 C15 C20 C21 1.1(3) . . . . ?
N4 C22 C23 C24 -179.9(3) . . . . ?
C1 C2 C3 C4 -1.3(6) . . . . ?
C2 C1 C6 C5 -0.9(6) . . . . ?
C2 C3 C4 C5 0.6(6) . . . . ?
C2 C3 C4 C7 -179.9(4) . . . . ?
C3 C4 C5 C6 0.0(6) . . . . ?
C4 C5 C6 C1 0.1(6) . . . . ?
C6 C1 C2 C3 1.4(6) . . . . ?
C7 C4 C5 C6 -179.5(4) . . . . ?
C9 O1 C10 C11 -75.0(4) . . . . ?
C10 O1 C9 C8 175.9(3) . . . . ?
C10 C11 C12 N3 -176.3(3) . . . . ?
C11 N1 N2 N3 -0.6(3) . . . . ?
C12 N3 C13 C14 83.6(3) . . . . ?
C13 N3 C12 C11 -176.1(3) . . . . ?
C14 N4 C15 C16 14.6(5) . . . . ?
C14 N4 C15 C20 -167.1(3) . . . . ?
C14 N4 C22 C21 167.2(3) . . . . ?
C14 N4 C22 C23 -12.9(5) . . . . ?
C15 N4 C14 C13 74.3(4) . . . . ?
C15 N4 C22 C21 1.9(3) . . . . ?
C15 N4 C22 C23 -178.2(3) . . . . ?
C15 C16 C17 C18 -0.8(4) . . . . ?
C15 C20 C21 C22 0.1(3) . . . . ?
C15 C20 C21 C26 179.3(3) . . . . ?
C16 C15 C20 C19 0.2(4) . . . . ?
C16 C15 C20 C21 179.5(3) . . . . ?
C16 C17 C18 C19 0.0(5) . . . . ?
C17 C18 C19 C20 1.0(4) . . . . ?
C18 C19 C20 C15 -1.1(4) . . . . ?
C18 C19 C20 C21 179.9(3) . . . . ?
C19 C20 C21 C22 179.2(3) . . . . ?
C19 C20 C21 C26 -1.7(6) . . . . ?
C20 C15 C16 C17 0.7(4) . . . . ?
C20 C21 C22 N4 -1.2(3) . . . . ?
C20 C21 C22 C23 178.8(3) . . . . ?
C20 C21 C26 C25 -178.4(3) . . . . ?
C21 C22 C23 C24 0.0(4) . . . . ?
C22 N4 C14 C13 -88.6(3) . . . . ?
C22 N4 C15 C16 179.9(3) . . . . ?
C22 N4 C15 C20 -1.8(3) . . . . ?
C22 C21 C26 C25 0.6(4) . . . . ?
C22 C23 C24 C25 0.2(5) . . . . ?
C23 C24 C25 C26 0.0(5) . . . . ?
C24 C25 C26 C21 -0.5(5) . . . . ?
C26 C21 C22 N4 179.5(2) . . . . ?
C26 C21 C22 C23 -0.4(4) . . . . ?
